data_4318862
loop_
_publ_author_name
'Pavel L. Shutov'
'Sergey S. Karlov'
'Klaus Harms'
'Daniil A. Tyurin'
'Andrei V. Churakov'
'J\"org Lorberth'
'Galina S. Zaitseva'

_publ_section_title
;
 Synthesis and Characterization of the First Azastibatranes and
 Azabismatranes
;
_journal_name_full 'Inorganic Chemistry'
_journal_page_first 6147
_journal_page_last 6152
_journal_paper_doi 10.1021/ic0257423
_journal_volume 41
_journal_year 2002
_chemical_formula_sum 'C15 H39 Bi N4 Si3'
_chemical_formula_weight 568.75
_chemical_name_systematic
; 
 ? 
;
_space_group_IT_number 148
_symmetry_cell_setting rhombohedral
_symmetry_space_group_name_Hall '-R 3'
_symmetry_space_group_name_H-M 'R -3 :H'
_atom_sites_solution_hydrogens geom
_atom_sites_solution_primary direct
_atom_sites_solution_secondary difmap
_audit_creation_method SHELXL-97
_cell_angle_alpha 90.00
_cell_angle_beta 90.00
_cell_angle_gamma 120.00
_cell_formula_units_Z 6
_cell_length_a 16.306(2)
_cell_length_b 16.306(2)
_cell_length_c 15.460(2)
_cell_measurement_reflns_used 23
_cell_measurement_temperature 193(2)
_cell_measurement_theta_max 15.550
_cell_measurement_theta_min 10.265
_cell_volume 3559.9(8)
_computing_cell_refinement 'CAD4 EXPRESS'
_computing_data_collection 'CAD4 EXPRESS'
_computing_data_reduction 'XCAD4 (Harms, 1997)'
_computing_molecular_graphics 'Siemens SHELXTL'
_computing_publication_material 'Siemens SHELXTL'
_computing_structure_refinement 'SHELXL-97 (Sheldrick, 1997)'
_computing_structure_solution 'SHELXS-97 (Sheldrick, 1990)'
_diffrn_ambient_temperature 193(2)
_diffrn_measured_fraction_theta_full 0.998
_diffrn_measured_fraction_theta_max 0.998
_diffrn_measurement_device_type 'Enraf Nonius CAD4'
_diffrn_measurement_method Omega-scans
_diffrn_radiation_monochromator graphite
_diffrn_radiation_source 'fine-focus sealed tube'
_diffrn_radiation_type MoK\a
_diffrn_radiation_wavelength 0.71073
_diffrn_reflns_av_R_equivalents 0.0531
_diffrn_reflns_av_sigmaI/netI 0.0430
_diffrn_reflns_limit_h_max 0
_diffrn_reflns_limit_h_min -20
_diffrn_reflns_limit_k_max 20
_diffrn_reflns_limit_k_min 0
_diffrn_reflns_limit_l_max 2
_diffrn_reflns_limit_l_min -19
_diffrn_reflns_number 1986
_diffrn_reflns_theta_full 26.33
_diffrn_reflns_theta_max 26.33
_diffrn_reflns_theta_min 2.50
_diffrn_standards_decay_% 0
_diffrn_standards_interval_time 120
_diffrn_standards_number 2
_exptl_absorpt_coefficient_mu 7.585
_exptl_absorpt_correction_T_max 0.3123
_exptl_absorpt_correction_T_min 0.3123
_exptl_absorpt_correction_type refdelf
_exptl_crystal_colour colourless
_exptl_crystal_density_diffrn 1.592
_exptl_crystal_density_method 'not measured'
_exptl_crystal_description Prism
_exptl_crystal_F_000 1692
_exptl_crystal_size_max 0.20
_exptl_crystal_size_mid 0.20
_exptl_crystal_size_min 0.20
_refine_diff_density_max 2.027
_refine_diff_density_min -1.137
_refine_diff_density_rms 0.142
_refine_ls_extinction_method none
_refine_ls_goodness_of_fit_ref 1.024
_refine_ls_hydrogen_treatment constr
_refine_ls_matrix_type full
_refine_ls_number_parameters 73
_refine_ls_number_reflns 1623
_refine_ls_number_restraints 0
_refine_ls_restrained_S_all 1.024
_refine_ls_R_factor_all 0.0432
_refine_ls_R_factor_gt 0.0335
_refine_ls_shift/su_max 0.000
_refine_ls_shift/su_mean 0.000
_refine_ls_structure_factor_coef Fsqd
_refine_ls_weighting_details 'calc w=1/[\s^2^(Fo^2^)+(0.0511P)^2^+0.0000P] where P=(Fo^2^+2Fc^2^)/3'
_refine_ls_weighting_scheme calc
_refine_ls_wR_factor_gt 0.0760
_refine_ls_wR_factor_ref 0.0800
_reflns_number_gt 1414
_reflns_number_total 1623
_reflns_threshold_expression >2sigma(I)
_cod_data_source_file ic0257423-2_s4.cif
_cod_data_source_block s2
_cod_depositor_comments
;
The following automatic conversions were performed:

'_symmetry_cell_setting' value 'Rhombohedral' changed to
'rhombohedral' according to the built-in table from CIF Core
dictionary named 'cif_core.dic' version 2.4.1 from 2010-06-29.

Automatic conversion script
Id: cif_fix_values 1646 2011-03-28 12:23:43Z adriana 
;
_cod_original_cell_volume 3559.8(8)
_cod_original_sg_symbol_H-M 'R -3'
_cod_database_code 4318862

loop_
_symmetry_equiv_pos_as_xyz
'x, y, z'
'-y, x-y, z'
'-x+y, -x, z'
'x+2/3, y+1/3, z+1/3'
'-y+2/3, x-y+1/3, z+1/3'
'-x+y+2/3, -x+1/3, z+1/3'
'x+1/3, y+2/3, z+2/3'
'-y+1/3, x-y+2/3, z+2/3'
'-x+y+1/3, -x+2/3, z+2/3'
'-x, -y, -z'
'y, -x+y, -z'
'x-y, x, -z'
'-x+2/3, -y+1/3, -z+1/3'
'y+2/3, -x+y+1/3, -z+1/3'
'x-y+2/3, x+1/3, -z+1/3'
'-x+1/3, -y+2/3, -z+2/3'
'y+1/3, -x+y+2/3, -z+2/3'
'x-y+1/3, x+2/3, -z+2/3'

loop_
_atom_site_label
_atom_site_type_symbol
_atom_site_fract_x
_atom_site_fract_y
_atom_site_fract_z
_atom_site_U_iso_or_equiv
_atom_site_adp_type
_atom_site_occupancy
_atom_site_symmetry_multiplicity
_atom_site_calc_flag
_atom_site_refinement_flags
_atom_site_disorder_assembly
_atom_site_disorder_group
Bi1 Bi 0.3333 0.6667 0.01009(2) 0.02601(13) Uani 1 3 d S . .
Si1 Si 0.15323(11) 0.71293(11) -0.01323(10) 0.0314(3) Uani 1 1 d . . .
N1 N 0.2606(3) 0.7330(3) -0.0489(3) 0.0319(10) Uani 1 1 d . . .
C1 C 0.3017(4) 0.7870(4) -0.1294(4) 0.0359(13) Uani 1 1 d . . .
H1A H 0.3700 0.8317 -0.1203 0.043 Uiso 1 1 calc R . .
H1B H 0.2709 0.8245 -0.1431 0.043 Uiso 1 1 calc R . .
N2 N 0.3333 0.6667 -0.1853(5) 0.0332(18) Uani 1 3 d S . .
C2 C 0.2896(5) 0.7229(5) -0.2056(4) 0.0364(13) Uani 1 1 d . . .
H2A H 0.2214 0.6807 -0.2177 0.044 Uiso 1 1 calc R . .
H2B H 0.3195 0.7617 -0.2577 0.044 Uiso 1 1 calc R . .
C3 C 0.0606(5) 0.6584(6) -0.0983(5) 0.0538(19) Uani 1 1 d . . .
H3A H 0.0785 0.7011 -0.1481 0.081 Uiso 1 1 calc R . .
H3B H -0.0001 0.6473 -0.0751 0.081 Uiso 1 1 calc R . .
H3C H 0.0545 0.5980 -0.1165 0.081 Uiso 1 1 calc R . .
C4 C 0.1577(5) 0.8246(5) 0.0199(5) 0.0461(16) Uani 1 1 d . . .
H4A H 0.1853 0.8712 -0.0268 0.069 Uiso 1 1 calc R . .
H4B H 0.1967 0.8496 0.0721 0.069 Uiso 1 1 calc R . .
H4C H 0.0934 0.8120 0.0321 0.069 Uiso 1 1 calc R . .
C5 C 0.1173(5) 0.6316(5) 0.0802(5) 0.0479(16) Uani 1 1 d . . .
H5A H 0.1647 0.6603 0.1262 0.072 Uiso 1 1 calc R . .
H5B H 0.1125 0.5717 0.0623 0.072 Uiso 1 1 calc R . .
H5C H 0.0557 0.6196 0.1017 0.072 Uiso 1 1 calc R . .

loop_
_atom_site_aniso_label
_atom_site_aniso_U_11
_atom_site_aniso_U_22
_atom_site_aniso_U_33
_atom_site_aniso_U_23
_atom_site_aniso_U_13
_atom_site_aniso_U_12
Bi1 0.02713(15) 0.02713(15) 0.0238(2) 0.000 0.000 0.01356(7)
Si1 0.0312(8) 0.0331(8) 0.0327(8) -0.0026(7) 0.0004(6) 0.0181(7)
N1 0.037(3) 0.038(3) 0.027(2) 0.009(2) 0.007(2) 0.023(2)
C1 0.041(3) 0.037(3) 0.033(3) 0.009(3) 0.010(3) 0.022(3)
N2 0.033(3) 0.033(3) 0.033(5) 0.000 0.000 0.0166(13)
C2 0.041(3) 0.045(3) 0.023(3) 0.004(2) -0.003(2) 0.021(3)
C3 0.038(4) 0.070(5) 0.059(4) -0.020(4) -0.020(3) 0.031(4)
C4 0.049(4) 0.047(4) 0.050(4) -0.002(3) 0.003(3) 0.030(3)
C5 0.048(4) 0.049(4) 0.050(4) 0.013(3) 0.021(3) 0.028(3)

loop_
_atom_type_symbol
_atom_type_description
_atom_type_scat_dispersion_real
_atom_type_scat_dispersion_imag
_atom_type_scat_source
C C 0.0033 0.0016 'International Tables Vol C Tables 4.2.6.8 and 6.1.1.4'
H H 0.0000 0.0000 'International Tables Vol C Tables 4.2.6.8 and 6.1.1.4'
N N 0.0061 0.0033 'International Tables Vol C Tables 4.2.6.8 and 6.1.1.4'
Si Si 0.0817 0.0704 'International Tables Vol C Tables 4.2.6.8 and 6.1.1.4'
Bi Bi -4.1077 10.2566 'International Tables Vol C Tables 4.2.6.8 and 6.1.1.4'

loop_
_geom_angle_atom_site_label_1
_geom_angle_atom_site_label_2
_geom_angle_atom_site_label_3
_geom_angle
_geom_angle_site_symmetry_1
_geom_angle_site_symmetry_3
_geom_angle_publ_flag
N1 Bi1 N1 103.54(15) 2_665 . ?
N1 Bi1 N1 103.54(15) 2_665 3_565 ?
N1 Bi1 N1 103.54(15) . 3_565 ?
N1 Si1 C5 108.5(3) . . ?
N1 Si1 C4 111.6(3) . . ?
C5 Si1 C4 109.3(3) . . ?
N1 Si1 C3 112.0(3) . . ?
C5 Si1 C3 108.6(4) . . ?
C4 Si1 C3 106.7(3) . . ?
C1 N1 Si1 120.3(4) . . ?
C1 N1 Bi1 116.9(4) . . ?
Si1 N1 Bi1 122.3(2) . . ?
N1 C1 C2 112.3(5) . . ?
N1 C1 H1A 109.1 . . ?
C2 C1 H1A 109.1 . . ?
N1 C1 H1B 109.1 . . ?
C2 C1 H1B 109.1 . . ?
H1A C1 H1B 107.9 . . ?
C2 N2 C2 115.5(3) 2_665 . ?
C2 N2 C2 115.5(3) 2_665 3_565 ?
C2 N2 C2 115.5(3) . 3_565 ?
N2 C2 C1 109.3(5) . . ?
N2 C2 H2A 109.8 . . ?
C1 C2 H2A 109.8 . . ?
N2 C2 H2B 109.8 . . ?
C1 C2 H2B 109.8 . . ?
H2A C2 H2B 108.3 . . ?
Si1 C3 H3A 109.5 . . ?
Si1 C3 H3B 109.5 . . ?
H3A C3 H3B 109.5 . . ?
Si1 C3 H3C 109.5 . . ?
H3A C3 H3C 109.5 . . ?
H3B C3 H3C 109.5 . . ?
Si1 C4 H4A 109.5 . . ?
Si1 C4 H4B 109.5 . . ?
H4A C4 H4B 109.5 . . ?
Si1 C4 H4C 109.5 . . ?
H4A C4 H4C 109.5 . . ?
H4B C4 H4C 109.5 . . ?
Si1 C5 H5A 109.5 . . ?
Si1 C5 H5B 109.5 . . ?
H5A C5 H5B 109.5 . . ?
Si1 C5 H5C 109.5 . . ?
H5A C5 H5C 109.5 . . ?
H5B C5 H5C 109.5 . . ?

loop_
_geom_bond_atom_site_label_1
_geom_bond_atom_site_label_2
_geom_bond_distance
_geom_bond_site_symmetry_2
_geom_bond_publ_flag
Bi1 N1 2.167(5) 2_665 ?
Bi1 N1 2.167(5) . ?
Bi1 N1 2.167(5) 3_565 ?
Si1 N1 1.704(5) . ?
Si1 C5 1.847(7) . ?
Si1 C4 1.858(6) . ?
Si1 C3 1.860(7) . ?
N1 C1 1.477(7) . ?
C1 C2 1.520(8) . ?
C1 H1A 0.9900 . ?
C1 H1B 0.9900 . ?
N2 C2 1.450(6) 2_665 ?
N2 C2 1.450(6) . ?
N2 C2 1.450(6) 3_565 ?
C2 H2A 0.9900 . ?
C2 H2B 0.9900 . ?
C3 H3A 0.9800 . ?
C3 H3B 0.9800 . ?
C3 H3C 0.9800 . ?
C4 H4A 0.9800 . ?
C4 H4B 0.9800 . ?
C4 H4C 0.9800 . ?
C5 H5A 0.9800 . ?
C5 H5B 0.9800 . ?
C5 H5C 0.9800 . ?

loop_
_geom_torsion_atom_site_label_1
_geom_torsion_atom_site_label_2
_geom_torsion_atom_site_label_3
_geom_torsion_atom_site_label_4
_geom_torsion
_geom_torsion_site_symmetry_1
_geom_torsion_site_symmetry_2
_geom_torsion_site_symmetry_3
_geom_torsion_site_symmetry_4
_geom_torsion_publ_flag
C5 Si1 N1 C1 173.0(5) . . . . ?
C4 Si1 N1 C1 -66.5(5) . . . . ?
C3 Si1 N1 C1 53.1(6) . . . . ?
C5 Si1 N1 Bi1 1.2(4) . . . . ?
C4 Si1 N1 Bi1 121.8(3) . . . . ?
C3 Si1 N1 Bi1 -118.6(4) . . . . ?
N1 Bi1 N1 C1 -90.2(3) 2_665 . . . ?
N1 Bi1 N1 C1 17.6(5) 3_565 . . . ?
N1 Bi1 N1 Si1 81.8(4) 2_665 . . . ?
N1 Bi1 N1 Si1 -170.4(3) 3_565 . . . ?
Si1 N1 C1 C2 -101.5(5) . . . . ?
Bi1 N1 C1 C2 70.6(6) . . . . ?
C2 N2 C2 C1 133.8(6) 2_665 . . . ?
C2 N2 C2 C1 -87.3(8) 3_565 . . . ?
N1 C1 C2 N2 -57.9(6) . . . . ?
